data_4320187
loop_
_publ_author_name
'Ulrich Kortz'
'Noha K. Al-Kassem'
'Masha G. Savelieff'
'Nisrine A. Al Kadi'
'Masahiro Sadakane'

_publ_contact_author_address
;
Department of Chemistry
American University of Beirut
Bliss street, POB 11-0236
Beirut, LEBANON
;
_publ_contact_author_email
;
ulrich.kortz@aub.edu.lb
;
_publ_contact_author_fax
;
+961 1 744 461
;
_publ_contact_author_name
;
Ulrich KORTZ
;
_publ_contact_author_phone
;
+961 3 776 439
;
_publ_section_title
;
 Synthesis and Characterization of Copper-, Zinc-, Manganese-, and
 Cobalt-Substituted Dimeric Heteropolyanions,
 [(\a-XW~9~O~33~)~2~M~3~(H~2~O)~3~]^n-^ (n = 12, X = As^III^, Sb^III^, M =
 Cu^2+^, Zn^2+^; n = 10, X = Se^IV^, Te^IV^, M = Cu^2+^) and
 [(\a-AsW~9~O~33~)~2~WO(H~2~O)M~2~(H~2~O)~2~]^10-^ (M = Zn^2+^, Mn^2+^,
 Co^2+^)
;
_journal_name_full 'Inorganic Chemistry'
_journal_page_first 4742
_journal_page_last 4749
_journal_paper_doi 10.1021/ic0101477
_journal_volume 40
_journal_year 2001
_chemical_formula_sum 'As2 Cs2 Na3 O92 W18.7 Zn2.3'
_chemical_formula_weight 5544.98
_chemical_name_systematic
;
  ?
;
_space_group_IT_number 11
_symmetry_cell_setting monoclinic
_symmetry_space_group_name_Hall '-P 2yb'
_symmetry_space_group_name_H-M 'P 1 21/m 1'
_atom_sites_solution_hydrogens geom
_atom_sites_solution_primary direct
_atom_sites_solution_secondary difmap
_audit_creation_method SHELXL-97
_cell_angle_alpha 90.00
_cell_angle_beta 99.0840(10)
_cell_angle_gamma 90.00
_cell_formula_units_Z 2
_cell_length_a 13.1939(10)
_cell_length_b 19.3214(15)
_cell_length_c 18.4524(14)
_cell_measurement_reflns_used 8192
_cell_measurement_temperature 173(2)
_cell_measurement_theta_max 28.31
_cell_measurement_theta_min 1.12
_cell_volume 4645.0(6)
_computing_cell_refinement 'Bruker SMART'
_computing_data_collection 'Bruker SMART'
_computing_data_reduction 'Bruker SHELXTL'
_computing_molecular_graphics 'Bruker SHELXTL'
_computing_publication_material 'Bruker SHELXTL'
_computing_structure_refinement 'SHELXL-97 (Sheldrick, 1997)'
_computing_structure_solution 'SHELXS-97 (Sheldrick, 1990)'
_diffrn_ambient_temperature 173(2)
_diffrn_measured_fraction_theta_full 0.985
_diffrn_measured_fraction_theta_max 0.985
_diffrn_measurement_device_type 'Bruker SMART CCD area detector'
_diffrn_measurement_method 'omega scans'
_diffrn_radiation_monochromator graphite
_diffrn_radiation_source 'normal-focus sealed tube'
_diffrn_radiation_type MoK\a
_diffrn_radiation_wavelength 0.71073
_diffrn_reflns_av_R_equivalents 0.0814
_diffrn_reflns_av_sigmaI/netI 0.0667
_diffrn_reflns_limit_h_max 17
_diffrn_reflns_limit_h_min -17
_diffrn_reflns_limit_k_max 25
_diffrn_reflns_limit_k_min -25
_diffrn_reflns_limit_l_max 24
_diffrn_reflns_limit_l_min -24
_diffrn_reflns_number 53676
_diffrn_reflns_theta_full 28.31
_diffrn_reflns_theta_max 28.31
_diffrn_reflns_theta_min 1.12
_diffrn_standards_decay_% 0
_exptl_absorpt_coefficient_mu 25.233
_exptl_absorpt_correction_T_max 0.195
_exptl_absorpt_correction_T_min 0.079
_exptl_absorpt_correction_type multi-scan
_exptl_absorpt_process_details 'Blessing, 1995'
_exptl_crystal_colour colorless
_exptl_crystal_density_diffrn 3.965
_exptl_crystal_density_method 'not measured'
_exptl_crystal_description block
_exptl_crystal_F_000 4796
_exptl_crystal_size_max 0.12
_exptl_crystal_size_mid 0.12
_exptl_crystal_size_min 0.10
_refine_diff_density_max 6.228
_refine_diff_density_min -6.903
_refine_diff_density_rms 0.707
_refine_ls_extinction_method none
_refine_ls_goodness_of_fit_ref 1.061
_refine_ls_hydrogen_treatment mixed
_refine_ls_matrix_type full
_refine_ls_number_parameters 374
_refine_ls_number_reflns 11729
_refine_ls_number_restraints 0
_refine_ls_restrained_S_all 1.061
_refine_ls_R_factor_all 0.0803
_refine_ls_R_factor_gt 0.0514
_refine_ls_shift/su_max 0.002
_refine_ls_shift/su_mean 0.000
_refine_ls_structure_factor_coef Fsqd
_refine_ls_weighting_details 'calc w=1/[\s^2^(Fo^2^)+(0.0635P)^2^+132.2478P] where P=(Fo^2^+2Fc^2^)/3'
_refine_ls_weighting_scheme calc
_refine_ls_wR_factor_gt 0.1287
_refine_ls_wR_factor_ref 0.1497
_reflns_number_gt 8653
_reflns_number_total 11729
_reflns_threshold_expression >2sigma(I)
_cod_data_source_file ic01014777_8.cif
_cod_data_source_block csnazn2w(asw9)2
_cod_depositor_comments
;
The following automatic conversions were performed:

'_symmetry_cell_setting' value 'Monoclinic' changed to 'monoclinic'
according to the built-in table from CIF Core dictionary named
'cif_core.dic' version 2.4.1 from 2010-06-29.

Automatic conversion script
Id: cif_fix_values 1646 2011-03-28 12:23:43Z adriana 
;
_cod_original_formula_sum 'As2 Cs2 Na3 O92 W18.70 Zn2.30'
_cod_database_code 4320187

loop_
_symmetry_equiv_pos_as_xyz
'x, y, z'
'-x, y+1/2, -z'
'-x, -y, -z'
'x, -y-1/2, z'

loop_
_atom_site_label
_atom_site_type_symbol
_atom_site_fract_x
_atom_site_fract_y
_atom_site_fract_z
_atom_site_U_iso_or_equiv
_atom_site_adp_type
_atom_site_occupancy
_atom_site_symmetry_multiplicity
_atom_site_calc_flag
_atom_site_refinement_flags
_atom_site_disorder_assembly
_atom_site_disorder_group
W1 W -0.29737(5) 0.65365(3) 0.20723(3) 0.01901(14) Uani 1 1 d . . .
W2 W -0.05008(7) 0.7500 0.23540(4) 0.01824(18) Uani 1 2 d S . .
W3 W -0.44569(5) 0.65485(3) 0.04029(3) 0.01730(14) Uani 1 1 d . . .
W4 W -0.22314(5) 0.56744(3) 0.06545(3) 0.01681(13) Uani 1 1 d . . .
W5 W 0.02078(5) 0.66336(3) 0.09218(3) 0.01658(13) Uani 1 1 d . . .
W6 W -0.45047(5) 0.65535(3) -0.29699(3) 0.02061(14) Uani 1 1 d . . .
W7 W -0.22689(5) 0.56865(3) -0.27155(3) 0.01892(14) Uani 1 1 d . . .
W8 W 0.01747(5) 0.66354(3) -0.24524(3) 0.01783(14) Uani 1 1 d . . .
W9 W -0.30276(5) 0.65395(3) -0.43168(3) 0.02037(14) Uani 1 1 d . . .
W10 W -0.05564(7) 0.7500 -0.40475(5) 0.01904(18) Uani 1 2 d S . .
Zn1 Zn -0.4252(3) 0.7500 -0.12455(12) 0.0661(11) Uani 0.80 2 d SP . .
W11 W -0.4252(3) 0.7500 -0.12455(12) 0.0661(11) Uani 0.20 2 d SP . .
Zn2 Zn -0.11459(13) 0.63028(11) -0.09102(8) 0.0488(5) Uani 0.75 1 d P . .
W12 W -0.11459(13) 0.63028(11) -0.09102(8) 0.0488(5) Uani 0.25 1 d P . .
As1 As -0.21587(15) 0.7500 0.04644(11) 0.0144(4) Uani 1 2 d S . .
As2 As -0.21992(16) 0.7500 -0.25159(11) 0.0151(4) Uani 1 2 d S . .
Cs1 Cs -0.2169(2) 0.7500 -0.60369(13) 0.0225(6) Uani 0.50 2 d SP . .
Cs2 Cs 0.03411(13) 0.45770(8) -0.27234(9) 0.0390(4) Uani 0.75 1 d P . .
Na1 Na 0.0805(8) 0.7500 -0.0704(5) 0.031(2) Uani 1 2 d S . .
Na2 Na -0.3641(5) 0.5754(3) -0.1169(4) 0.0285(14) Uani 1 1 d . . .
O1AS O -0.0956(10) 0.7500 0.1076(7) 0.015(3) Uiso 1 2 d S . .
O2AS O -0.2748(8) 0.6799(5) 0.0889(5) 0.018(2) Uiso 1 1 d . . .
O3AS O -0.1005(11) 0.7500 -0.2872(8) 0.020(3) Uiso 1 2 d S . .
O4AS O -0.2814(8) 0.6800(5) -0.3066(5) 0.017(2) Uiso 1 1 d . . .
O1A O -0.3255(12) 0.7500 0.2141(8) 0.025(3) Uiso 1 2 d S . .
O1T O -0.3226(9) 0.6252(6) 0.2911(6) 0.027(2) Uiso 1 1 d . . .
O2T O -0.0001(13) 0.7500 0.3262(9) 0.028(4) Uiso 1 2 d S . .
O3A O -0.4714(12) 0.7500 0.0591(8) 0.025(3) Uiso 1 2 d S . .
O3T O -0.5688(8) 0.6236(6) 0.0201(6) 0.024(2) Uiso 1 1 d . . .
O3Z1 O -0.4143(8) 0.6779(5) -0.0484(6) 0.021(2) Uiso 1 1 d . . .
O4T O -0.1918(8) 0.4815(5) 0.0629(6) 0.024(2) Uiso 1 1 d . . .
O4Z2 O -0.2083(8) 0.5981(5) -0.0255(5) 0.018(2) Uiso 1 1 d . . .
O5A O 0.0957(11) 0.7500 0.0909(8) 0.020(3) Uiso 1 2 d S . .
O5T O 0.1178(8) 0.6031(5) 0.0967(6) 0.021(2) Uiso 1 1 d . . .
O5Z2 O -0.0252(8) 0.6705(5) -0.0056(5) 0.018(2) Uiso 1 1 d . . .
O6A O -0.4731(12) 0.7500 -0.3227(8) 0.021(3) Uiso 1 2 d S . .
O6T O -0.5744(10) 0.6237(6) -0.3063(7) 0.035(3) Uiso 1 1 d . . .
O6Z1 O -0.4187(9) 0.6794(6) -0.2006(6) 0.025(2) Uiso 1 1 d . . .
O7T O -0.2034(9) 0.4810(6) -0.2623(6) 0.028(3) Uiso 1 1 d . . .
O7Z2 O -0.2121(8) 0.5987(5) -0.1776(5) 0.021(2) Uiso 1 1 d . . .
O8A O 0.0910(12) 0.7500 -0.2278(8) 0.023(3) Uiso 1 2 d S . .
O8T O 0.1184(8) 0.6059(6) -0.2283(6) 0.024(2) Uiso 1 1 d . . .
O8Z2 O -0.0270(9) 0.6715(6) -0.1576(6) 0.026(2) Uiso 1 1 d . . .
O9A O -0.3345(12) 0.7500 -0.4459(8) 0.025(3) Uiso 1 2 d S . .
O9T O -0.3286(9) 0.6235(6) -0.5201(6) 0.031(3) Uiso 1 1 d . . .
O10T O -0.0047(13) 0.7500 -0.4852(9) 0.033(4) Uiso 1 2 d S . .
O12 O -0.1580(8) 0.6833(5) 0.2333(6) 0.021(2) Uiso 1 1 d . . .
O13 O -0.4277(8) 0.6406(5) 0.1493(6) 0.020(2) Uiso 1 1 d . . .
O14 O -0.2486(8) 0.5710(6) 0.1699(6) 0.025(2) Uiso 1 1 d . . .
O25 O 0.0328(8) 0.6808(5) 0.1998(6) 0.022(2) Uiso 1 1 d . . .
O34 O -0.3695(8) 0.5679(5) 0.0399(5) 0.020(2) Uiso 1 1 d . . .
O45 O -0.0900(8) 0.6026(5) 0.1033(5) 0.018(2) Uiso 1 1 d . . .
O67 O -0.3743(8) 0.5684(6) -0.2783(6) 0.024(2) Uiso 1 1 d . . .
O69 O -0.4330(8) 0.6395(5) -0.4019(6) 0.023(2) Uiso 1 1 d . . .
O78 O -0.0924(8) 0.6017(5) -0.2804(5) 0.020(2) Uiso 1 1 d . . .
O79 O -0.2540(8) 0.5705(5) -0.3814(6) 0.023(2) Uiso 1 1 d . . .
O810 O 0.0250(8) 0.6806(5) -0.3513(6) 0.020(2) Uiso 1 1 d . . .
O910 O -0.1632(9) 0.6836(6) -0.4271(6) 0.026(2) Uiso 1 1 d . . .
O1ZW O -0.5955(18) 0.7500 -0.1336(12) 0.058(6) Uiso 1 2 d S . .
O2ZW O -0.0285(9) 0.5323(6) -0.0878(7) 0.033(3) Uiso 1 1 d . . .
O1W O 0.2132(11) 0.6676(7) -0.0445(8) 0.043(3) Uiso 1 1 d . . .
O2W O -0.3198(10) 0.4544(7) -0.1104(7) 0.039(3) Uiso 1 1 d . . .
O3W O -0.5321(10) 0.5288(7) -0.1323(7) 0.038(3) Uiso 1 1 d . . .
O4W O -0.3929(13) 0.3506(8) -0.1899(9) 0.060(4) Uiso 1 1 d . . .
O5W O -0.6778(16) 0.6283(10) -0.1770(11) 0.081(6) Uiso 1 1 d . . .
O6W O -0.4262(15) 0.7500 -0.6252(11) 0.045(5) Uiso 1 2 d S . .
O7W O -0.049(2) 0.5423(16) -0.4382(16) 0.051(7) Uiso 0.50 1 d P . .
O8W O -0.121(2) 0.6093(15) -0.5872(15) 0.046(7) Uiso 0.50 1 d P . .
O9W O -0.322(3) 0.543(2) -0.617(2) 0.085(12) Uiso 0.50 1 d P . .
O10W O -0.4223(17) 0.5741(11) -0.6288(11) 0.024(5) Uiso 0.50 1 d P . .
O11W O -0.4713(17) 0.4457(11) -0.2562(11) 0.024(5) Uiso 0.50 1 d P . .
O12W O -0.463(3) 0.485(2) -0.555(2) 0.078(11) Uiso 0.50 1 d P . .
O13W O -0.135(3) 0.438(2) -0.513(2) 0.080(11) Uiso 0.50 1 d P . .
O14W O -0.249(3) 0.3331(17) -0.2633(18) 0.061(9) Uiso 0.50 1 d P . .
O15W O -0.536(3) 0.7500 -0.751(2) 0.041(9) Uiso 0.50 2 d SP . .
O16W O -0.319(3) 0.2500 -0.100(2) 0.043(9) Uiso 0.50 2 d SP . .
O17W O -0.568(4) 0.7500 -0.499(3) 0.064(13) Uiso 0.50 2 d SP . .
O18W O 0.264(3) 0.7500 -0.321(2) 0.046(10) Uiso 0.50 2 d SP . .
O19W O -0.280(4) 0.457(3) -0.475(3) 0.033(11) Uiso 0.25 1 d P . .
O20W O 0.193(4) 0.633(3) -0.402(3) 0.036(12) Uiso 0.25 1 d P . .
O21W O -0.583(5) 0.638(3) -0.597(3) 0.050(15) Uiso 0.25 1 d P . .
O22W O 0.111(5) 0.636(3) -0.575(3) 0.052(15) Uiso 0.25 1 d P . .

loop_
_atom_site_aniso_label
_atom_site_aniso_U_11
_atom_site_aniso_U_22
_atom_site_aniso_U_33
_atom_site_aniso_U_23
_atom_site_aniso_U_13
_atom_site_aniso_U_12
W1 0.0194(3) 0.0202(3) 0.0173(3) 0.0017(2) 0.0027(2) -0.0017(2)
W2 0.0185(4) 0.0187(4) 0.0164(4) 0.000 -0.0008(3) 0.000
W3 0.0120(3) 0.0180(3) 0.0215(3) 0.0005(2) 0.0012(2) -0.0017(2)
W4 0.0146(3) 0.0150(3) 0.0202(3) 0.0003(2) 0.0010(2) -0.0008(2)
W5 0.0136(3) 0.0141(3) 0.0213(3) -0.0007(2) 0.0002(2) 0.0003(2)
W6 0.0174(3) 0.0230(3) 0.0205(3) -0.0015(2) 0.0002(2) -0.0033(2)
W7 0.0203(3) 0.0166(3) 0.0192(3) -0.0005(2) 0.0013(2) -0.0020(2)
W8 0.0166(3) 0.0167(3) 0.0199(3) 0.0014(2) 0.0020(2) 0.0006(2)
W9 0.0225(3) 0.0207(3) 0.0167(3) -0.0021(2) -0.0003(2) -0.0028(2)
W10 0.0207(5) 0.0193(4) 0.0173(4) 0.000 0.0035(3) 0.000
Zn1 0.167(3) 0.0163(10) 0.0166(10) 0.000 0.0209(15) 0.000
W11 0.167(3) 0.0163(10) 0.0166(10) 0.000 0.0209(15) 0.000
Zn2 0.0401(9) 0.0864(13) 0.0194(7) -0.0018(8) 0.0027(6) -0.0379(9)
W12 0.0401(9) 0.0864(13) 0.0194(7) -0.0018(8) 0.0027(6) -0.0379(9)
As1 0.0115(10) 0.0142(10) 0.0172(10) 0.000 0.0012(8) 0.000
As2 0.0150(10) 0.0145(10) 0.0148(9) 0.000 -0.0003(8) 0.000
Cs1 0.0312(15) 0.0265(14) 0.0090(11) 0.000 0.0004(10) 0.000
Cs2 0.0391(9) 0.0273(8) 0.0491(9) 0.0056(7) 0.0022(7) 0.0079(7)
Na1 0.035(6) 0.022(5) 0.036(5) 0.000 0.006(4) 0.000
Na2 0.022(3) 0.025(3) 0.038(4) 0.000(3) 0.003(3) -0.004(3)

loop_
_atom_type_symbol
_atom_type_description
_atom_type_scat_dispersion_real
_atom_type_scat_dispersion_imag
_atom_type_scat_source
O O 0.0106 0.0060 'International Tables Vol C Tables 4.2.6.8 and 6.1.1.4'
Na Na 0.0362 0.0249 'International Tables Vol C Tables 4.2.6.8 and 6.1.1.4'
Zn Zn 0.2839 1.4301 'International Tables Vol C Tables 4.2.6.8 and 6.1.1.4'
As As 0.0499 2.0058 'International Tables Vol C Tables 4.2.6.8 and 6.1.1.4'
Cs Cs -0.3680 2.1192 'International Tables Vol C Tables 4.2.6.8 and 6.1.1.4'
W W -0.8490 6.8722 'International Tables Vol C Tables 4.2.6.8 and 6.1.1.4'

loop_
_geom_angle_atom_site_label_1
_geom_angle_atom_site_label_2
_geom_angle_atom_site_label_3
_geom_angle
_geom_angle_site_symmetry_1
_geom_angle_site_symmetry_3
_geom_angle_publ_flag
O1T W1 O14 100.5(5) . . ?
O1T W1 O13 100.2(5) . . ?
O14 W1 O13 90.7(5) . . ?
O1T W1 O1A 100.6(6) . . ?
O14 W1 O1A 158.4(6) . . ?
O13 W1 O1A 89.9(6) . . ?
O1T W1 O12 100.6(5) . . ?
O14 W1 O12 88.6(5) . . ?
O13 W1 O12 158.9(4) . . ?
O1A W1 O12 83.1(6) . . ?
O1T W1 O2AS 172.9(5) . . ?
O14 W1 O2AS 74.9(4) . . ?
O13 W1 O2AS 74.7(4) . . ?
O1A W1 O2AS 84.5(5) . . ?
O12 W1 O2AS 84.8(4) . . ?
O1T W1 Cs1 54.6(4) . 1_556 ?
O14 W1 Cs1 131.3(3) . 1_556 ?
O13 W1 Cs1 130.9(3) . 1_556 ?
O1A W1 Cs1 60.6(5) . 1_556 ?
O12 W1 Cs1 61.5(3) . 1_556 ?
O2AS W1 Cs1 132.5(3) . 1_556 ?
O1T W1 Cs2 81.1(4) . 3_565 ?
O14 W1 Cs2 48.9(3) . 3_565 ?
O13 W1 Cs2 138.4(3) . 3_565 ?
O1A W1 Cs2 131.1(5) . 3_565 ?
O12 W1 Cs2 49.3(3) . 3_565 ?
O2AS W1 Cs2 99.4(3) . 3_565 ?
Cs1 W1 Cs2 83.76(4) 1_556 3_565 ?
O2T W2 O25 100.6(5) . . ?
O2T W2 O25 100.6(5) . 4_575 ?
O25 W2 O25 89.0(6) . 4_575 ?
O2T W2 O12 101.0(5) . . ?
O25 W2 O12 89.2(4) . . ?
O25 W2 O12 158.2(4) 4_575 . ?
O2T W2 O12 101.0(5) . 4_575 ?
O25 W2 O12 158.2(4) . 4_575 ?
O25 W2 O12 89.2(4) 4_575 4_575 ?
O12 W2 O12 84.5(6) . 4_575 ?
O2T W2 O1AS 172.2(6) . . ?
O25 W2 O1AS 73.9(4) . . ?
O25 W2 O1AS 73.9(4) 4_575 . ?
O12 W2 O1AS 84.7(4) . . ?
O12 W2 O1AS 84.7(4) 4_575 . ?
O2T W2 Cs1 55.7(6) . 1_556 ?
O25 W2 Cs1 132.3(3) . 1_556 ?
O25 W2 Cs1 132.3(3) 4_575 1_556 ?
O12 W2 Cs1 61.1(3) . 1_556 ?
O12 W2 Cs1 61.1(3) 4_575 1_556 ?
O1AS W2 Cs1 132.1(3) . 1_556 ?
O2T W2 Cs2 80.40(3) . 2 ?
O25 W2 Cs2 137.0(3) . 2 ?
O25 W2 Cs2 49.4(3) 4_575 2 ?
O12 W2 Cs2 133.2(3) . 2 ?
O12 W2 Cs2 50.1(3) 4_575 2 ?
O1AS W2 Cs2 99.62(3) . 2 ?
Cs1 W2 Cs2 83.96(3) 1_556 2 ?
O2T W2 Cs2 80.40(3) . 3_565 ?
O25 W2 Cs2 49.4(3) . 3_565 ?
O25 W2 Cs2 137.0(3) 4_575 3_565 ?
O12 W2 Cs2 50.1(3) . 3_565 ?
O12 W2 Cs2 133.2(3) 4_575 3_565 ?
O1AS W2 Cs2 99.62(3) . 3_565 ?
Cs1 W2 Cs2 83.96(3) 1_556 3_565 ?
Cs2 W2 Cs2 160.74(5) 2 3_565 ?
O3T W3 O3Z1 103.6(5) . . ?
O3T W3 O3A 100.8(6) . . ?
O3Z1 W3 O3A 90.0(6) . . ?
O3T W3 O34 99.6(5) . . ?
O3Z1 W3 O34 91.0(4) . . ?
O3A W3 O34 158.7(6) . . ?
O3T W3 O13 97.3(5) . . ?
O3Z1 W3 O13 159.1(5) . . ?
O3A W3 O13 86.9(5) . . ?
O34 W3 O13 84.6(4) . . ?
O3T W3 O2AS 167.4(4) . . ?
O3Z1 W3 O2AS 87.2(4) . . ?
O3A W3 O2AS 85.4(5) . . ?
O34 W3 O2AS 73.4(4) . . ?
O13 W3 O2AS 72.0(4) . . ?
O3T W3 Na2 93.9(4) . . ?
O3Z1 W3 Na2 39.9(3) . . ?
O3A W3 Na2 129.9(4) . . ?
O34 W3 Na2 53.9(3) . . ?
O13 W3 Na2 138.3(3) . . ?
O2AS W3 Na2 90.3(3) . . ?
O4T W4 O4Z2 103.3(5) . . ?
O4T W4 O45 98.2(5) . . ?
O4Z2 W4 O45 89.7(4) . . ?
O4T W4 O34 103.7(5) . . ?
O4Z2 W4 O34 91.3(4) . . ?
O45 W4 O34 157.3(4) . . ?
O4T W4 O14 97.9(5) . . ?
O4Z2 W4 O14 158.8(4) . . ?
O45 W4 O14 85.5(4) . . ?
O34 W4 O14 85.5(4) . . ?
O4T W4 O2AS 169.8(4) . . ?
O4Z2 W4 O2AS 86.8(4) . . ?
O45 W4 O2AS 83.1(4) . . ?
O34 W4 O2AS 74.3(4) . . ?
O14 W4 O2AS 72.1(4) . . ?
O4T W4 Na2 96.2(4) . . ?
O4Z2 W4 Na2 40.1(3) . . ?
O45 W4 Na2 129.7(3) . . ?
O34 W4 Na2 54.2(3) . . ?
O14 W4 Na2 139.4(3) . . ?
O2AS W4 Na2 90.6(3) . . ?
O4T W4 Cs2 78.7(4) . 3_565 ?
O4Z2 W4 Cs2 137.2(3) . 3_565 ?
O45 W4 Cs2 48.4(3) . 3_565 ?
O34 W4 Cs2 130.4(3) . 3_565 ?
O14 W4 Cs2 46.0(3) . 3_565 ?
O2AS W4 Cs2 95.0(2) . 3_565 ?
Na2 W4 Cs2 173.65(11) . 3_565 ?
O5T W5 O5Z2 103.2(5) . . ?
O5T W5 O45 98.9(5) . . ?
O5Z2 W5 O45 90.7(4) . . ?
O5T W5 O5A 102.0(5) . . ?
O5Z2 W5 O5A 90.8(5) . . ?
O45 W5 O5A 158.2(5) . . ?
O5T W5 O25 97.1(5) . . ?
O5Z2 W5 O25 159.7(4) . . ?
O45 W5 O25 86.5(4) . . ?
O5A W5 O25 84.6(5) . . ?
O5T W5 O1AS 169.5(5) . . ?
O5Z2 W5 O1AS 86.8(5) . . ?
O45 W5 O1AS 84.1(4) . . ?
O5A W5 O1AS 74.2(4) . . ?
O25 W5 O1AS 72.9(4) . . ?
O5T W5 Na1 95.5(4) . . ?
O5Z2 W5 Na1 39.3(3) . . ?
O45 W5 Na1 129.9(3) . . ?
O5A W5 Na1 54.3(4) . . ?
O25 W5 Na1 138.7(3) . . ?
O1AS W5 Na1 90.2(3) . . ?
O5T W5 Cs2 78.8(3) . 3_565 ?
O5Z2 W5 Cs2 138.8(3) . 3_565 ?
O45 W5 Cs2 49.1(3) . 3_565 ?
O5A W5 Cs2 129.6(4) . 3_565 ?
O25 W5 Cs2 46.1(3) . 3_565 ?
O1AS W5 Cs2 96.0(3) . 3_565 ?
Na1 W5 Cs2 173.51(9) . 3_565 ?
O6T W6 O6Z1 104.8(5) . . ?
O6T W6 O6A 101.9(6) . . ?
O6Z1 W6 O6A 90.1(5) . . ?
O6T W6 O67 99.5(5) . . ?
O6Z1 W6 O67 90.8(5) . . ?
O6A W6 O67 157.6(5) . . ?
O6T W6 O69 95.8(5) . . ?
O6Z1 W6 O69 159.4(5) . . ?
O6A W6 O69 86.8(5) . . ?
O67 W6 O69 84.5(4) . . ?
O6T W6 O4AS 166.6(5) . . ?
O6Z1 W6 O4AS 87.0(4) . . ?
O6A W6 O4AS 84.2(5) . . ?
O67 W6 O4AS 73.5(4) . . ?
O69 W6 O4AS 72.5(4) . . ?
O6T W6 Na2 95.4(4) . . ?
O6Z1 W6 Na2 40.0(4) . . ?
O6A W6 Na2 130.1(4) . . ?
O67 W6 Na2 53.4(3) . . ?
O69 W6 Na2 137.7(3) . . ?
O4AS W6 Na2 89.5(3) . . ?
O7T W7 O7Z2 103.3(5) . . ?
O7T W7 O78 100.4(5) . . ?
O7Z2 W7 O78 90.8(4) . . ?
O7T W7 O67 99.6(5) . . ?
O7Z2 W7 O67 91.0(5) . . ?
O78 W7 O67 158.9(4) . . ?
O7T W7 O79 96.8(5) . . ?
O7Z2 W7 O79 159.9(4) . . ?
O78 W7 O79 85.9(4) . . ?
O67 W7 O79 85.3(4) . . ?
O7T W7 O4AS 167.8(5) . . ?
O7Z2 W7 O4AS 87.2(4) . . ?
O78 W7 O4AS 85.3(4) . . ?
O67 W7 O4AS 73.7(4) . . ?
O79 W7 O4AS 72.8(4) . . ?
O7T W7 Na2 93.5(4) . . ?
O7Z2 W7 Na2 39.1(3) . . ?
O78 W7 Na2 129.8(3) . . ?
O67 W7 Na2 55.0(3) . . ?
O79 W7 Na2 140.1(3) . . ?
O4AS W7 Na2 90.9(3) . . ?
O7T W7 Cs2 48.9(4) . . ?
O7Z2 W7 Cs2 102.1(3) . . ?
O78 W7 Cs2 51.6(3) . . ?
O67 W7 Cs2 147.8(3) . . ?
O79 W7 Cs2 91.2(3) . . ?
O4AS W7 Cs2 135.4(2) . . ?
Na2 W7 Cs2 123.56(11) . . ?
O8T W8 O8Z2 104.0(5) . . ?
O8T W8 O78 100.4(5) . . ?
O8Z2 W8 O78 91.2(5) . . ?
O8T W8 O8A 100.1(5) . . ?
O8Z2 W8 O8A 90.1(6) . . ?
O78 W8 O8A 158.5(5) . . ?
O8T W8 O810 97.4(5) . . ?
O8Z2 W8 O810 158.6(5) . . ?
O78 W8 O810 85.6(4) . . ?
O8A W8 O810 85.4(5) . . ?
O8T W8 O3AS 168.0(5) . . ?
O8Z2 W8 O3AS 86.7(5) . . ?
O78 W8 O3AS 84.5(4) . . ?
O8A W8 O3AS 74.2(5) . . ?
O810 W8 O3AS 72.0(5) . . ?
O8T W8 Na1 94.3(4) . . ?
O8Z2 W8 Na1 39.2(4) . . ?
O78 W8 Na1 130.3(3) . . ?
O8A W8 Na1 54.0(4) . . ?
O810 W8 Na1 139.2(3) . . ?
O3AS W8 Na1 90.7(3) . . ?
O8T W8 Cs2 47.8(4) . . ?
O8Z2 W8 Cs2 103.1(3) . . ?
O78 W8 Cs2 52.6(3) . . ?
O8A W8 Cs2 147.2(4) . . ?
O810 W8 Cs2 91.7(3) . . ?
O3AS W8 Cs2 135.6(3) . . ?
Na1 W8 Cs2 124.02(8) . . ?
O9T W9 O69 99.8(5) . . ?
O9T W9 O9A 101.3(6) . . ?
O69 W9 O9A 89.6(6) . . ?
O9T W9 O910 101.0(5) . . ?
O69 W9 O910 159.1(5) . . ?
O9A W9 O910 84.5(6) . . ?
O9T W9 O79 99.9(5) . . ?
O69 W9 O79 89.2(5) . . ?
O9A W9 O79 158.6(6) . . ?
O910 W9 O79 89.0(5) . . ?
O9T W9 O4AS 171.0(5) . . ?
O69 W9 O4AS 73.7(4) . . ?
O9A W9 O4AS 85.2(5) . . ?
O910 W9 O4AS 85.8(4) . . ?
O79 W9 O4AS 74.0(4) . . ?
O9T W9 Cs1 56.1(4) . . ?
O69 W9 Cs1 132.8(3) . . ?
O9A W9 Cs1 61.5(4) . . ?
O910 W9 Cs1 60.4(3) . . ?
O79 W9 Cs1 131.2(3) . . ?
O4AS W9 Cs1 132.9(2) . . ?
O10T W10 O810 100.7(5) . 4_575 ?
O10T W10 O810 100.7(5) . . ?
O810 W10 O810 90.4(6) 4_575 . ?
O10T W10 O910 101.1(5) . . ?
O810 W10 O910 158.0(4) 4_575 . ?
O810 W10 O910 88.5(5) . . ?
O10T W10 O910 101.1(5) . 4_575 ?
O810 W10 O910 88.5(5) 4_575 4_575 ?
O810 W10 O910 158.0(4) . 4_575 ?
O910 W10 O910 84.4(7) . 4_575 ?
O10T W10 O3AS 171.9(7) . . ?
O810 W10 O3AS 73.7(4) 4_575 . ?
O810 W10 O3AS 73.7(4) . . ?
O910 W10 O3AS 84.9(4) . . ?
O910 W10 O3AS 84.9(4) 4_575 . ?
O10T W10 Cs1 54.8(6) . . ?
O810 W10 Cs1 131.5(3) 4_575 . ?
O810 W10 Cs1 131.5(3) . . ?
O910 W10 Cs1 61.7(3) . . ?
O910 W10 Cs1 61.7(3) 4_575 . ?
O3AS W10 Cs1 133.3(4) . . ?
O3Z1 Zn1 O3Z1 90.1(6) . 4_575 ?
O3Z1 Zn1 O6Z1 173.3(5) . 4_575 ?
O3Z1 Zn1 O6Z1 90.7(4) 4_575 4_575 ?
O3Z1 Zn1 O6Z1 90.7(4) . . ?
O3Z1 Zn1 O6Z1 173.3(5) 4_575 . ?
O6Z1 Zn1 O6Z1 87.8(6) 4_575 . ?
O3Z1 Zn1 O1ZW 90.7(5) . . ?
O3Z1 Zn1 O1ZW 90.7(5) 4_575 . ?
O6Z1 Zn1 O1ZW 96.0(5) 4_575 . ?
O6Z1 Zn1 O1ZW 96.0(5) . . ?
O3Z1 Zn1 Na2 44.9(3) . . ?
O3Z1 Zn1 Na2 132.0(3) 4_575 . ?
O6Z1 Zn1 Na2 131.9(3) 4_575 . ?
O6Z1 Zn1 Na2 47.0(3) . . ?
O1ZW Zn1 Na2 103.21(13) . . ?
O3Z1 Zn1 Na2 132.0(3) . 4_575 ?
O3Z1 Zn1 Na2 44.9(3) 4_575 4_575 ?
O6Z1 Zn1 Na2 47.0(3) 4_575 4_575 ?
O6Z1 Zn1 Na2 131.9(3) . 4_575 ?
O1ZW Zn1 Na2 103.21(13) . 4_575 ?
Na2 Zn1 Na2 153.4(3) . 4_575 ?
O4Z2 Zn2 O5Z2 89.3(4) . . ?
O4Z2 Zn2 O8Z2 174.4(4) . . ?
O5Z2 Zn2 O8Z2 90.2(4) . . ?
O4Z2 Zn2 O7Z2 90.4(4) . . ?
O5Z2 Zn2 O7Z2 174.3(4) . . ?
O8Z2 Zn2 O7Z2 89.5(4) . . ?
O4Z2 Zn2 O2ZW 94.8(4) . . ?
O5Z2 Zn2 O2ZW 94.4(4) . . ?
O8Z2 Zn2 O2ZW 90.8(5) . . ?
O7Z2 Zn2 O2ZW 91.4(4) . . ?
O4Z2 Zn2 Na2 45.7(3) . . ?
O5Z2 Zn2 Na2 132.4(3) . . ?
O8Z2 Zn2 Na2 132.9(4) . . ?
O7Z2 Zn2 Na2 45.9(3) . . ?
O2ZW Zn2 Na2 102.6(3) . . ?
O4Z2 Zn2 Na1 132.7(3) . . ?
O5Z2 Zn2 Na1 45.9(3) . . ?
O8Z2 Zn2 Na1 45.4(4) . . ?
O7Z2 Zn2 Na1 132.5(3) . . ?
O2ZW Zn2 Na1 101.6(3) . . ?
Na2 Zn2 Na1 155.77(18) . . ?
O1AS As1 O2AS 97.2(4) . 4_575 ?
O1AS As1 O2AS 97.2(4) . . ?
O2AS As1 O2AS 97.4(6) 4_575 . ?
O3AS As2 O4AS 97.8(4) . . ?
O3AS As2 O4AS 97.8(4) . 4_575 ?
O4AS As2 O4AS 97.0(6) . 4_575 ?
O6W Cs1 O8W 114.5(6) . 4_575 ?
O6W Cs1 O8W 114.5(5) . . ?
O8W Cs1 O8W 130.7(11) 4_575 . ?
O6W Cs1 O1T 65.5(3) . 1_554 ?
O8W Cs1 O1T 149.8(6) 4_575 1_554 ?
O8W Cs1 O1T 61.5(6) . 1_554 ?
O6W Cs1 O1T 65.5(3) . 4_574 ?
O8W Cs1 O1T 61.5(6) 4_575 4_574 ?
O8W Cs1 O1T 149.8(6) . 4_574 ?
O1T Cs1 O1T 95.1(4) 1_554 4_574 ?
O6W Cs1 O10T 146.9(5) . . ?
O8W Cs1 O10T 68.3(6) 4_575 . ?
O8W Cs1 O10T 68.3(6) . . ?
O1T Cs1 O10T 129.6(2) 1_554 . ?
O1T Cs1 O10T 129.6(2) 4_574 . ?
O6W Cs1 O2T 149.1(5) . 1_554 ?
O8W Cs1 O2T 70.4(5) 4_575 1_554 ?
O8W Cs1 O2T 70.4(5) . 1_554 ?
O1T Cs1 O2T 94.7(3) 1_554 1_554 ?
O1T Cs1 O2T 94.7(3) 4_574 1_554 ?
O10T Cs1 O2T 64.0(4) . 1_554 ?
O6W Cs1 O9T 63.8(3) . 4_575 ?
O8W Cs1 O9T 60.0(6) 4_575 4_575 ?
O8W Cs1 O9T 145.5(6) . 4_575 ?
O1T Cs1 O9T 129.3(3) 1_554 4_575 ?
O1T Cs1 O9T 63.8(3) 4_574 4_575 ?
O10T Cs1 O9T 94.8(3) . 4_575 ?
O2T Cs1 O9T 130.4(2) 1_554 4_575 ?
O6W Cs1 O9T 63.8(3) . . ?
O8W Cs1 O9T 145.5(6) 4_575 . ?
O8W Cs1 O9T 60.0(6) . . ?
O1T Cs1 O9T 63.8(3) 1_554 . ?
O1T Cs1 O9T 129.3(3) 4_574 . ?
O10T Cs1 O9T 94.8(3) . . ?
O2T Cs1 O9T 130.4(2) 1_554 . ?
O9T Cs1 O9T 93.6(4) 4_575 . ?
O6W Cs1 O1A 66.5(5) . 1_554 ?
O8W Cs1 O1A 101.7(5) 4_575 1_554 ?
O8W Cs1 O1A 101.7(5) . 1_554 ?
O1T Cs1 O1A 49.2(2) 1_554 1_554 ?
O1T Cs1 O1A 49.2(2) 4_574 1_554 ?
O10T Cs1 O1A 146.5(4) . 1_554 ?
O2T Cs1 O1A 82.6(4) 1_554 1_554 ?
O9T Cs1 O1A 107.7(3) 4_575 1_554 ?
O9T Cs1 O1A 107.7(3) . 1_554 ?
O6W Cs1 O910 100.9(4) . . ?
O8W Cs1 O910 102.7(6) 4_575 . ?
O8W Cs1 O910 63.1(6) . . ?
O1T Cs1 O910 106.9(3) 1_554 . ?
O1T Cs1 O910 146.7(3) 4_574 . ?
O10T Cs1 O910 49.1(3) . . ?
O2T Cs1 O910 107.8(3) 1_554 . ?
O9T Cs1 O910 82.9(3) 4_575 . ?
O9T Cs1 O910 48.5(3) . . ?
O1A Cs1 O910 155.5(2) 1_554 . ?
O6W Cs1 O910 100.9(4) . 4_575 ?
O8W Cs1 O910 63.1(6) 4_575 4_575 ?
O8W Cs1 O910 102.7(6) . 4_575 ?
O1T Cs1 O910 146.7(3) 1_554 4_575 ?
O1T Cs1 O910 106.9(3) 4_574 4_575 ?
O10T Cs1 O910 49.1(3) . 4_575 ?
O2T Cs1 O910 107.8(3) 1_554 4_575 ?
O9T Cs1 O910 48.5(3) 4_575 4_575 ?
O9T Cs1 O910 82.9(3) . 4_575 ?
O1A Cs1 O910 155.5(2) 1_554 4_575 ?
O910 Cs1 O910 43.4(4) . 4_575 ?
O8T Cs2 O25 140.4(3) . 3_565 ?
O8T Cs2 O14 76.1(3) . 3_565 ?
O25 Cs2 O14 83.3(3) 3_565 3_565 ?
O8T Cs2 O7T 99.6(3) . . ?
O25 Cs2 O7T 75.8(3) 3_565 . ?
O14 Cs2 O7T 140.8(3) 3_565 . ?
O8T Cs2 O12 124.9(3) . 3_565 ?
O25 Cs2 O12 49.8(3) 3_565 3_565 ?
O14 Cs2 O12 49.1(3) 3_565 3_565 ?
O7T Cs2 O12 125.2(3) . 3_565 ?
O8T Cs2 O78 52.1(3) . . ?
O25 Cs2 O78 124.6(3) 3_565 . ?
O14 Cs2 O78 125.4(3) 3_565 . ?
O7T Cs2 O78 51.6(3) . . ?
O12 Cs2 O78 169.6(3) 3_565 . ?
O8T Cs2 O8W 114.4(5) . 3_564 ?
O25 Cs2 O8W 99.0(5) 3_565 3_564 ?
O14 Cs2 O8W 90.6(5) 3_565 3_564 ?
O7T Cs2 O8W 125.0(5) . 3_564 ?
O12 Cs2 O8W 67.0(5) 3_565 3_564 ?
O78 Cs2 O8W 123.3(5) . 3_564 ?
O8T Cs2 O45 93.4(3) . 3_565 ?
O25 Cs2 O45 48.8(3) 3_565 3_565 ?
O14 Cs2 O45 48.3(3) 3_565 3_565 ?
O7T Cs2 O45 94.0(3) . 3_565 ?
O12 Cs2 O45 57.1(2) 3_565 3_565 ?
O78 Cs2 O45 112.5(3) . 3_565 ?
O8W Cs2 O45 123.8(5) 3_564 3_565 ?
O8T Cs2 O7W 81.3(5) . . ?
O25 Cs2 O7W 133.9(5) 3_565 . ?
O14 Cs2 O7W 136.6(5) 3_565 . ?
O7T Cs2 O7W 79.0(5) . . ?
O12 Cs2 O7W 132.4(5) 3_565 . ?
O78 Cs2 O7W 57.9(5) . . ?
O8W Cs2 O7W 65.9(7) 3_564 . ?
O45 Cs2 O7W 170.4(5) 3_565 . ?
O8T Cs2 O22W 141.2(10) . 3_564 ?
O25 Cs2 O22W 76.1(10) 3_565 3_564 ?
O14 Cs2 O22W 133.1(10) 3_565 3_564 ?
O7T Cs2 O22W 73.2(10) . 3_564 ?
O12 Cs2 O22W 86.6(10) 3_565 3_564 ?
O78 Cs2 O22W 100.7(10) . 3_564 ?
O8W Cs2 O22W 52.9(11) 3_564 3_564 ?
O45 Cs2 O22W 124.7(10) 3_565 3_564 ?
O7W Cs2 O22W 59.9(11) . 3_564 ?
O8T Cs2 W8 24.1(2) . . ?
O25 Cs2 W8 139.15(19) 3_565 . ?
O14 Cs2 W8 99.2(2) 3_565 . ?
O7T Cs2 W8 77.3(2) . . ?
O12 Cs2 W8 148.3(2) 3_565 . ?
O78 Cs2 W8 27.98(18) . . ?
O8W Cs2 W8 121.6(5) 3_564 . ?
O45 Cs2 W8 103.90(18) 3_565 . ?
O7W Cs2 W8 68.3(5) . . ?
O22W Cs2 W8 123.8(10) 3_564 . ?
O8T Cs2 W7 77.5(2) . . ?
O25 Cs2 W7 98.67(19) 3_565 . ?
O14 Cs2 W7 139.7(2) 3_565 . ?
O7T Cs2 W7 24.0(2) . . ?
O12 Cs2 W7 148.47(19) 3_565 . ?
O78 Cs2 W7 27.64(18) . . ?
O8W Cs2 W7 128.2(5) 3_564 . ?
O45 Cs2 W7 104.25(18) 3_565 . ?
O7W Cs2 W7 66.8(5) . . ?
O22W Cs2 W7 85.4(10) 3_564 . ?
W8 Cs2 W7 54.11(2) . . ?
O1W Na1 O1W 84.9(8) 4_575 . ?
O1W Na1 O8Z2 150.7(6) 4_575 . ?
O1W Na1 O8Z2 92.8(4) . . ?
O1W Na1 O8Z2 92.8(4) 4_575 4_575 ?
O1W Na1 O8Z2 150.7(6) . 4_575 ?
O8Z2 Na1 O8Z2 75.2(6) . 4_575 ?
O1W Na1 O5Z2 140.3(6) 4_575 . ?
O1W Na1 O5Z2 86.6(4) . . ?
O8Z2 Na1 O5Z2 68.3(4) . . ?
O8Z2 Na1 O5Z2 112.3(5) 4_575 . ?
O1W Na1 O5Z2 86.6(4) 4_575 4_575 ?
O1W Na1 O5Z2 140.3(6) . 4_575 ?
O8Z2 Na1 O5Z2 112.3(5) . 4_575 ?
O8Z2 Na1 O5Z2 68.3(4) 4_575 4_575 ?
O5Z2 Na1 O5Z2 75.7(5) . 4_575 ?
O1W Na1 O8A 92.9(5) 4_575 . ?
O1W Na1 O8A 92.9(5) . . ?
O8Z2 Na1 O8A 58.0(4) . . ?
O8Z2 Na1 O8A 58.0(4) 4_575 . ?
O5Z2 Na1 O8A 126.2(4) . . ?
O5Z2 Na1 O8A 126.2(4) 4_575 . ?
O1W Na1 O5A 82.3(5) 4_575 . ?
O1W Na1 O5A 82.3(5) . . ?
O8Z2 Na1 O5A 126.4(4) . . ?
O8Z2 Na1 O5A 126.4(4) 4_575 . ?
O5Z2 Na1 O5A 58.2(4) . . ?
O5Z2 Na1 O5A 58.2(4) 4_575 . ?
O8A Na1 O5A 173.5(6) . . ?
O1W Na1 Zn2 174.7(5) 4_575 . ?
O1W Na1 Zn2 95.0(3) . . ?
O8Z2 Na1 Zn2 34.6(3) . . ?
O8Z2 Na1 Zn2 89.9(4) 4_575 . ?
O5Z2 Na1 Zn2 34.5(3) . . ?
O5Z2 Na1 Zn2 90.1(4) 4_575 . ?
O8A Na1 Zn2 92.4(3) . . ?
O5A Na1 Zn2 92.4(3) . . ?
O1W Na1 W12 95.0(3) 4_575 4_575 ?
O1W Na1 W12 174.7(5) . 4_575 ?
O8Z2 Na1 W12 89.9(4) . 4_575 ?
O8Z2 Na1 W12 34.6(3) 4_575 4_575 ?
O5Z2 Na1 W12 90.1(4) . 4_575 ?
O5Z2 Na1 W12 34.5(3) 4_575 4_575 ?
O8A Na1 W12 92.4(3) . 4_575 ?
O5A Na1 W12 92.4(3) . 4_575 ?
Zn2 Na1 W12 84.6(2) . 4_575 ?
O1W Na1 Zn2 95.0(3) 4_575 4_575 ?
O1W Na1 Zn2 174.7(5) . 4_575 ?
O8Z2 Na1 Zn2 89.9(4) . 4_575 ?
O8Z2 Na1 Zn2 34.6(3) 4_575 4_575 ?
O5Z2 Na1 Zn2 90.1(4) . 4_575 ?
O5Z2 Na1 Zn2 34.5(3) 4_575 4_575 ?
O8A Na1 Zn2 92.4(3) . 4_575 ?
O5A Na1 Zn2 92.4(3) . 4_575 ?
Zn2 Na1 Zn2 84.6(2) . 4_575 ?
W12 Na1 Zn2 0.00(4) 4_575 4_575 ?
O3W Na2 O2W 81.5(5) . . ?
O3W Na2 O4Z2 143.9(5) . . ?
O2W Na2 O4Z2 88.3(4) . . ?
O3W Na2 O7Z2 145.2(5) . . ?
O2W Na2 O7Z2 89.5(4) . . ?
O4Z2 Na2 O7Z2 68.6(4) . . ?
O3W Na2 O3Z1 92.5(5) . . ?
O2W Na2 O3Z1 145.8(5) . . ?
O4Z2 Na2 O3Z1 76.9(4) . . ?
O7Z2 Na2 O3Z1 112.5(4) . . ?
O3W Na2 O6Z1 93.3(5) . . ?
O2W Na2 O6Z1 146.4(5) . . ?
O4Z2 Na2 O6Z1 113.2(4) . . ?
O7Z2 Na2 O6Z1 75.9(4) . . ?
O3Z1 Na2 O6Z1 67.2(4) . . ?
O3W Na2 O34 86.0(4) . . ?
O2W Na2 O34 86.9(4) . . ?
O4Z2 Na2 O34 58.7(3) . . ?
O7Z2 Na2 O34 127.2(4) . . ?
O3Z1 Na2 O34 59.0(3) . . ?
O6Z1 Na2 O34 126.0(4) . . ?
O3W Na2 O67 88.2(4) . . ?
O2W Na2 O67 88.7(4) . . ?
O4Z2 Na2 O67 126.3(4) . . ?
O7Z2 Na2 O67 57.8(3) . . ?
O3Z1 Na2 O67 124.9(4) . . ?
O6Z1 Na2 O67 57.8(3) . . ?
O34 Na2 O67 173.3(4) . . ?
O3W Na2 Zn2 175.6(4) . . ?
O2W Na2 Zn2 94.2(4) . . ?
O4Z2 Na2 Zn2 34.4(2) . . ?
O7Z2 Na2 Zn2 34.9(3) . . ?
O3Z1 Na2 Zn2 90.6(3) . . ?
O6Z1 Na2 Zn2 90.8(3) . . ?
O34 Na2 Zn2 92.9(3) . . ?
O67 Na2 Zn2 92.5(3) . . ?
O3W Na2 Zn1 99.1(4) . . ?
O2W Na2 Zn1 179.3(4) . . ?
O4Z2 Na2 Zn1 91.0(3) . . ?
O7Z2 Na2 Zn1 90.2(3) . . ?
O3Z1 Na2 Zn1 33.8(3) . . ?
O6Z1 Na2 Zn1 34.1(3) . . ?
O34 Na2 Zn1 92.7(3) . . ?
O67 Na2 Zn1 91.7(3) . . ?
Zn2 Na2 Zn1 85.21(16) . . ?
As1 O1AS W5 117.3(4) . 4_575 ?
As1 O1AS W5 117.3(4) . . ?
W5 O1AS W5 92.4(5) 4_575 . ?
As1 O1AS W2 134.0(7) . . ?
W5 O1AS W2 93.1(4) 4_575 . ?
W5 O1AS W2 93.1(4) . . ?
As1 O2AS W1 135.0(5) . . ?
As1 O2AS W4 117.3(5) . . ?
W1 O2AS W4 93.2(4) . . ?
As1 O2AS W3 116.4(5) . . ?
W1 O2AS W3 93.3(4) . . ?
W4 O2AS W3 91.6(4) . . ?
As2 O3AS W8 117.1(5) . 4_575 ?
As2 O3AS W8 117.1(5) . . ?
W8 O3AS W8 91.6(5) 4_575 . ?
As2 O3AS W10 134.7(8) . . ?
W8 O3AS W10 93.1(4) 4_575 . ?
W8 O3AS W10 93.1(4) . . ?
As2 O4AS W6 117.6(5) . . ?
As2 O4AS W7 116.4(5) . . ?
W6 O4AS W7 92.7(4) . . ?
As2 O4AS W9 133.7(5) . . ?
W6 O4AS W9 93.7(4) . . ?
W7 O4AS W9 93.4(4) . . ?
W1 O1A W1 155.1(9) . 4_575 ?
W1 O1A Cs1 90.5(5) . 1_556 ?
W1 O1A Cs1 90.5(5) 4_575 1_556 ?
W1 O1T Cs1 100.0(5) . 1_556 ?
W2 O2T Cs1 99.2(7) . 1_556 ?
W3 O3A W3 148.3(9) 4_575 . ?
W3 O3Z1 Zn1 145.1(6) . . ?
W3 O3Z1 Na2 112.4(5) . . ?
Zn1 O3Z1 Na2 101.3(4) . . ?
W4 O4Z2 Zn2 147.3(6) . . ?
W4 O4Z2 Na2 111.8(5) . . ?
Zn2 O4Z2 Na2 99.9(4) . . ?
W5 O5A W5 118.7(7) 4_575 . ?
W5 O5A Na1 93.4(5) 4_575 . ?
W5 O5A Na1 93.4(5) . . ?
W5 O5Z2 Zn2 145.9(6) . . ?
W5 O5Z2 Na1 113.4(5) . . ?
Zn2 O5Z2 Na1 99.7(4) . . ?
W6 O6A W6 148.3(9) 4_575 . ?
W6 O6Z1 Zn1 147.4(6) . . ?
W6 O6Z1 Na2 112.8(5) . . ?
Zn1 O6Z1 Na2 98.9(5) . . ?
W7 O7T Cs2 107.1(5) . . ?
W7 O7Z2 Zn2 146.0(6) . . ?
W7 O7Z2 Na2 113.6(5) . . ?
Zn2 O7Z2 Na2 99.2(4) . . ?
W8 O8A W8 119.6(8) . 4_575 ?
W8 O8A Na1 93.7(5) . . ?
W8 O8A Na1 93.7(5) 4_575 . ?
W8 O8T Cs2 108.1(5) . . ?
W8 O8Z2 Zn2 145.2(6) . . ?
W8 O8Z2 Na1 113.4(6) . . ?
Zn2 O8Z2 Na1 100.0(5) . . ?
W9 O9A W9 152.3(9) 4_575 . ?
W9 O9A Cs1 89.9(5) 4_575 . ?
W9 O9A Cs1 89.9(5) . . ?
W9 O9T Cs1 98.7(5) . . ?
W10 O10T Cs1 99.6(7) . . ?
W1 O12 W2 152.6(6) . . ?
W1 O12 Cs2 103.8(4) . 3_565 ?
W2 O12 Cs2 102.5(4) . 3_565 ?
W1 O12 Cs1 89.5(4) . 1_556 ?
W2 O12 Cs1 90.0(4) . 1_556 ?
Cs2 O12 Cs1 107.3(3) 3_565 1_556 ?
W1 O13 W3 120.0(5) . . ?
W1 O14 W4 119.8(5) . . ?
W1 O14 Cs2 104.6(4) . 3_565 ?
W4 O14 Cs2 107.1(4) . 3_565 ?
W2 O25 W5 120.0(5) . . ?
W2 O25 Cs2 103.5(4) . 3_565 ?
W5 O25 Cs2 107.1(4) . 3_565 ?
W4 O34 W3 120.1(5) . . ?
W4 O34 Na2 93.6(4) . . ?
W3 O34 Na2 93.1(4) . . ?
W4 O45 W5 148.7(6) . . ?
W4 O45 Cs2 106.0(4) . 3_565 ?
W5 O45 Cs2 104.9(4) . 3_565 ?
W7 O67 W6 119.5(5) . . ?
W7 O67 Na2 92.8(4) . . ?
W6 O67 Na2 94.5(4) . . ?
W9 O69 W6 120.1(6) . . ?
W8 O78 W7 147.4(6) . . ?
W8 O78 Cs2 99.4(4) . . ?
W7 O78 Cs2 100.8(4) . . ?
W9 O79 W7 119.8(5) . . ?
W10 O810 W8 121.1(5) . . ?
W10 O910 W9 152.4(7) . . ?
W10 O910 Cs1 89.3(4) . . ?
W9 O910 Cs1 91.0(4) . . ?
Cs1 O8W Cs2 118.4(9) . 3_564 ?

loop_
_geom_bond_atom_site_label_1
_geom_bond_atom_site_label_2
_geom_bond_distance
_geom_bond_site_symmetry_2
_geom_bond_publ_flag
W1 O1T 1.723(11) . ?
W1 O14 1.891(11) . ?
W1 O13 1.893(11) . ?
W1 O1A 1.906(3) . ?
W1 O12 1.914(11) . ?
W1 O2AS 2.306(10) . ?
W1 Cs1 3.949(2) 1_556 ?
W1 Cs2 4.1011(17) 3_565 ?
W2 O2T 1.700(16) . ?
W2 O25 1.909(10) . ?
W2 O25 1.909(10) 4_575 ?
W2 O12 1.916(11) . ?
W2 O12 1.916(11) 4_575 ?
W2 O1AS 2.339(13) . ?
W2 Cs1 3.965(3) 1_556 ?
W2 Cs2 4.0705(15) 2 ?
W2 Cs2 4.0705(15) 3_565 ?
W3 O3T 1.718(11) . ?
W3 O3Z1 1.805(10) . ?
W3 O3A 1.911(4) . ?
W3 O34 1.958(10) . ?
W3 O13 2.007(10) . ?
W3 O2AS 2.342(10) . ?
W3 Na2 3.594(7) . ?
W4 O4T 1.714(11) . ?
W4 O4Z2 1.820(10) . ?
W4 O45 1.910(10) . ?
W4 O34 1.914(10) . ?
W4 O14 2.010(11) . ?
W4 O2AS 2.339(10) . ?
W4 Na2 3.582(7) . ?
W4 Cs2 4.2455(18) 3_565 ?
W5 O5T 1.723(10) . ?
W5 O5Z2 1.815(10) . ?
W5 O45 1.910(10) . ?
W5 O5A 1.946(8) . ?
W5 O25 1.996(10) . ?
W5 O1AS 2.319(9) . ?
W5 Na1 3.629(9) . ?
W5 Cs2 4.2199(18) 3_565 ?
W6 O6T 1.729(13) . ?
W6 O6Z1 1.822(11) . ?
W6 O6A 1.901(4) . ?
W6 O67 1.960(11) . ?
W6 O69 2.008(10) . ?
W6 O4AS 2.315(10) . ?
W6 Na2 3.679(7) . ?
W7 O7T 1.725(11) . ?
W7 O7Z2 1.809(10) . ?
W7 O78 1.916(10) . ?
W7 O67 1.929(11) . ?
W7 O79 2.003(10) . ?
W7 O4AS 2.328(10) . ?
W7 Na2 3.615(7) . ?
W7 Cs2 4.0582(17) . ?
W8 O8T 1.727(11) . ?
W8 O8Z2 1.812(11) . ?
W8 O78 1.911(10) . ?
W8 O8A 1.933(8) . ?
W8 O810 2.002(10) . ?
W8 O3AS 2.331(10) . ?
W8 Na1 3.612(9) . ?
W8 Cs2 4.0187(17) . ?
W9 O9T 1.717(12) . ?
W9 O69 1.906(11) . ?
W9 O9A 1.911(4) . ?
W9 O910 1.917(11) . ?
W9 O79 1.920(11) . ?
W9 O4AS 2.335(10) . ?
W9 Cs1 3.992(2) . ?
W10 O10T 1.723(17) . ?
W10 O810 1.889(10) 4_575 ?
W10 O810 1.889(10) . ?
W10 O910 1.909(11) . ?
W10 O910 1.909(11) 4_575 ?
W10 O3AS 2.336(14) . ?
W10 Cs1 3.942(3) . ?
Zn1 O3Z1 1.969(10) . ?
Zn1 O3Z1 1.969(10) 4_575 ?
Zn1 O6Z1 1.969(11) 4_575 ?
Zn1 O6Z1 1.969(11) . ?
Zn1 O1ZW 2.23(2) . ?
Zn1 Na2 3.467(7) . ?
Zn1 Na2 3.467(7) 4_575 ?
Zn2 O4Z2 1.962(10) . ?
Zn2 O5Z2 1.973(10) . ?
Zn2 O8Z2 1.982(11) . ?
Zn2 O7Z2 1.983(10) . ?
Zn2 O2ZW 2.204(12) . ?
Zn2 Na2 3.420(7) . ?
Zn2 Na1 3.437(8) . ?
As1 O1AS 1.796(14) . ?
As1 O2AS 1.801(10) 4_575 ?
As1 O2AS 1.801(10) . ?
As2 O3AS 1.800(15) . ?
As2 O4AS 1.805(10) . ?
As2 O4AS 1.805(10) 4_575 ?
Cs1 O6W 2.73(2) . ?
Cs1 O8W 2.99(3) 4_575 ?
Cs1 O8W 2.99(3) . ?
Cs1 O1T 3.268(11) 1_554 ?
Cs1 O1T 3.268(11) 4_574 ?
Cs1 O10T 3.269(18) . ?
Cs1 O2T 3.320(16) 1_554 ?
Cs1 O9T 3.353(12) 4_575 ?
Cs1 O9T 3.353(12) . ?
Cs1 O1A 3.441(16) 1_554 ?
Cs1 O910 3.470(11) . ?
Cs1 O910 3.470(11) 4_575 ?
Cs2 O8T 3.131(11) . ?
Cs2 O25 3.178(11) 3_565 ?
Cs2 O14 3.194(11) 3_565 ?
Cs2 O7T 3.200(12) . ?
Cs2 O12 3.200(11) 3_565 ?
Cs2 O78 3.236(10) . ?
Cs2 O8W 3.27(3) 3_564 ?
Cs2 O45 3.303(10) 3_565 ?
Cs2 O7W 3.49(3) . ?
Cs2 O22W 3.63(6) 3_564 ?
Na1 O1W 2.358(16) 4_575 ?
Na1 O1W 2.358(16) . ?
Na1 O8Z2 2.486(14) . ?
Na1 O8Z2 2.486(14) 4_575 ?
Na1 O5Z2 2.502(13) . ?
Na1 O5Z2 2.502(13) 4_575 ?
Na1 O8A 2.930(18) . ?
Na1 O5A 2.951(17) . ?
Na1 W12 3.437(8) 4_575 ?
Na1 Zn2 3.437(8) 4_575 ?
Na2 O3W 2.367(15) . ?
Na2 O2W 2.408(15) . ?
Na2 O4Z2 2.483(12) . ?
Na2 O7Z2 2.488(12) . ?
Na2 O3Z1 2.495(12) . ?
Na2 O6Z1 2.567(13) . ?
Na2 O34 2.909(12) . ?
Na2 O67 2.964(12) . ?
O1AS W5 2.319(9) 4_575 ?
O3AS W8 2.331(10) 4_575 ?
O1A W1 1.906(3) 4_575 ?
O1A Cs1 3.441(16) 1_556 ?
O1T Cs1 3.268(11) 1_556 ?
O2T Cs1 3.320(16) 1_556 ?
O3A W3 1.911(4) 4_575 ?
O5A W5 1.946(8) 4_575 ?
O6A W6 1.901(4) 4_575 ?
O8A W8 1.933(8) 4_575 ?
O9A W9 1.911(4) 4_575 ?
O12 Cs2 3.200(11) 3_565 ?
O12 Cs1 3.472(10) 1_556 ?
O14 Cs2 3.194(11) 3_565 ?
O25 Cs2 3.178(11) 3_565 ?
O45 Cs2 3.303(10) 3_565 ?
O8W Cs2 3.27(3) 3_564 ?
O9W O10W 1.44(4) . ?
O22W Cs2 3.63(6) 3_564 ?
